data_4348925
loop_
_publ_author_name
'Matsumoto, Takuto'
'Sato, Yamato'
'Shiga, Takuya'
'Oshio, Hiroki'

_publ_section_title
;
 Planar copper and nickel triangles with a guanidine-derived ligand
;
_journal_issue 8
_journal_name_full 'Inorganic Chemistry Frontiers'
_journal_page_first 725
_journal_paper_doi 10.1039/C5QI00085H
_journal_volume 2
_journal_year 2015
_chemical_formula_moiety 'C28 H21 Cl3 Cu3 N15 O2', 'Cl', 'O3'
_chemical_formula_sum 'C28 H31 Cl4 Cu3 N15 O5'
_chemical_formula_weight 990.10
_space_group_crystal_system monoclinic
_space_group_IT_number 14
_space_group_name_Hall '-P 2yn'
_space_group_name_H-M_alt 'P 1 21/n 1'
_atom_sites_solution_hydrogens geom
_audit_creation_method SHELXL-2013
_audit_update_record
;
2015-05-28 deposited with the CCDC.
2015-06-15 downloaded from the CCDC.
;
_cell_angle_alpha 90
_cell_angle_beta 94.167(4)
_cell_angle_gamma 90
_cell_formula_units_Z 4
_cell_length_a 11.665(3)
_cell_length_b 6.7814(15)
_cell_length_c 48.532(11)
_cell_measurement_reflns_used 3383
_cell_measurement_temperature 100(2)
_cell_measurement_theta_max 24.7675
_cell_measurement_theta_min 2.5245
_cell_volume 3829.0(16)
_computing_cell_refinement 'Bruker SMART'
_computing_data_collection 'Bruker SMART'
_computing_data_reduction 'Bruker SAINT'
_computing_molecular_graphics 'Bruker SHELXTL'
_computing_publication_material 'Bruker SHELXTL'
_computing_structure_refinement 'SHELXL-2013 (Sheldrick, 2013)'
_computing_structure_solution 'Bruker SHELXTL'
_diffrn_ambient_temperature 100(2)
_diffrn_detector_area_resol_mean 8.366
_diffrn_measured_fraction_theta_full 0.997
_diffrn_measured_fraction_theta_max 0.989
_diffrn_measurement_device_type 'CCD area detector'
_diffrn_measurement_method 'phi and omega scans'
_diffrn_radiation_monochromator graphite
_diffrn_radiation_source 'fine-focus sealed tube'
_diffrn_radiation_type MoK\a
_diffrn_radiation_wavelength 0.71073
_diffrn_reflns_av_R_equivalents 0.1354
_diffrn_reflns_av_unetI/netI 0.1252
_diffrn_reflns_Laue_measured_fraction_full 0.997
_diffrn_reflns_Laue_measured_fraction_max 0.989
_diffrn_reflns_limit_h_max 14
_diffrn_reflns_limit_h_min -13
_diffrn_reflns_limit_k_max 8
_diffrn_reflns_limit_k_min -8
_diffrn_reflns_limit_l_max 58
_diffrn_reflns_limit_l_min -54
_diffrn_reflns_number 19936
_diffrn_reflns_point_group_measured_fraction_full 0.997
_diffrn_reflns_point_group_measured_fraction_max 0.989
_diffrn_reflns_theta_full 25.242
_diffrn_reflns_theta_max 25.629
_diffrn_reflns_theta_min 0.841
_exptl_absorpt_coefficient_mu 1.990
_exptl_absorpt_correction_T_max 0.9613
_exptl_absorpt_correction_T_min 0.6916
_exptl_absorpt_correction_type empirical
_exptl_absorpt_process_details SADABS
_exptl_crystal_colour brown
_exptl_crystal_density_diffrn 1.718
_exptl_crystal_density_method 'not measured'
_exptl_crystal_description needle
_exptl_crystal_F_000 1996
_exptl_crystal_size_max 0.200
_exptl_crystal_size_mid 0.020
_exptl_crystal_size_min 0.020
_refine_diff_density_max 3.245
_refine_diff_density_min -1.305
_refine_diff_density_rms 0.221
_refine_ls_extinction_method none
_refine_ls_goodness_of_fit_ref 1.022
_refine_ls_hydrogen_treatment constr
_refine_ls_matrix_type full
_refine_ls_number_parameters 496
_refine_ls_number_reflns 7165
_refine_ls_number_restraints 534
_refine_ls_restrained_S_all 0.988
_refine_ls_R_factor_all 0.1235
_refine_ls_R_factor_gt 0.0907
_refine_ls_shift/su_max 0.000
_refine_ls_shift/su_mean 0.000
_refine_ls_structure_factor_coef Fsqd
_refine_ls_weighting_details 'w=1/[\s^2^(Fo^2^)+(0.1407P)^2^] where P=(Fo^2^+2Fc^2^)/3'
_refine_ls_weighting_scheme calc
_refine_ls_wR_factor_gt 0.2248
_refine_ls_wR_factor_ref 0.2438
_reflns_Friedel_coverage 0.000
_reflns_number_gt 4935
_reflns_number_total 7165
_reflns_threshold_expression 'I > 2\s(I)'
_cod_data_source_file c5qi00085h2.cif
_cod_data_source_block '[Cu3]'
_cod_original_cell_volume 3828.8(15)
_cod_original_sg_symbol_H-M 'P 21/n'
_cod_database_code 4348925
_shelx_space_group_comment
;
The symmetry employed for this shelxl refinement is uniquely defined
by the following loop, which should always be used as a source of
symmetry information in preference to the above space-group names.
They are only intended as comments.
;
_shelx_estimated_absorpt_t_min 0.692
_shelx_estimated_absorpt_t_max 0.961
_shelxl_version_number 2013-4

loop_
_space_group_symop_operation_xyz
'x, y, z'
'-x+1/2, y+1/2, -z+1/2'
'-x, -y, -z'
'x-1/2, -y-1/2, z-1/2'

loop_
_atom_site_label
_atom_site_type_symbol
_atom_site_fract_x
_atom_site_fract_y
_atom_site_fract_z
_atom_site_U_iso_or_equiv
_atom_site_adp_type
_atom_site_occupancy
_atom_site_site_symmetry_order
_atom_site_calc_flag
_atom_site_refinement_flags_posn
_atom_site_refinement_flags_adp
Cu1 Cu 0.61866(8) 1.06495(15) 0.16175(2) 0.0190(3) Uani 1 1 d . U
Cu2 Cu 0.53935(9) 0.80010(15) 0.06982(2) 0.0192(3) Uani 1 1 d . U
Cu3 Cu 0.24133(8) 0.81124(16) 0.13307(2) 0.0220(3) Uani 1 1 d . U
Cl1 Cl 0.68643(16) 0.7197(3) 0.18235(4) 0.0165(4) Uani 1 1 d . U
Cl2 Cl 0.61497(17) 0.4659(3) 0.08344(4) 0.0185(4) Uani 1 1 d . U
Cl3 Cl 0.19496(18) 1.1573(3) 0.10707(5) 0.0284(5) Uani 1 1 d . U
Cl4 Cl 0.0926(3) 0.4527(5) 0.24077(7) 0.0628(9) Uani 1 1 d . .
O1 O 0.5413(5) 0.4162(8) 0.14540(12) 0.0220(13) Uani 1 1 d . .
O2 O 0.3012(5) 0.4652(9) 0.14902(13) 0.0267(14) Uani 1 1 d . .
N1 N 0.6504(6) 1.1878(10) 0.20003(15) 0.0219(15) Uani 1 1 d . U
N2 N 0.7631(5) 1.2465(10) 0.20370(13) 0.0163(14) Uani 1 1 d . U
N3 N 0.7732(6) 1.1672(10) 0.15926(14) 0.0198(14) Uani 1 1 d . U
N4 N 0.6441(6) 1.0025(11) 0.12288(14) 0.0224(15) Uani 1 1 d . U
N5 N 0.5606(6) 0.9163(11) 0.10723(14) 0.0207(14) Uani 1 1 d . U
N6 N 0.6564(6) 0.8604(11) 0.04176(14) 0.0229(15) Uani 1 1 d . U
N7 N 0.6109(6) 0.8228(10) 0.01504(14) 0.0207(14) Uani 1 1 d . U
N8 N 0.4498(6) 0.7395(10) 0.03516(14) 0.0198(14) Uani 1 1 d . U
N9 N 0.3856(6) 0.7583(11) 0.08335(14) 0.0208(14) Uani 1 1 d . U
N10 N 0.3717(6) 0.8000(10) 0.10984(13) 0.0205(14) Uani 1 1 d . U
N11 N 0.0833(6) 0.7013(11) 0.12060(15) 0.0229(15) Uani 1 1 d . U
N12 N 0.0080(5) 0.7267(10) 0.14138(14) 0.0166(14) Uani 1 1 d . U
N13 N 0.1611(6) 0.8505(9) 0.16640(15) 0.0176(14) Uani 1 1 d . U
N14 N 0.3652(6) 0.9250(10) 0.15812(14) 0.0199(14) Uani 1 1 d . U
N15 N 0.4669(6) 0.9539(10) 0.14839(13) 0.0165(13) Uani 1 1 d . U
C1 C 0.6108(7) 1.2083(12) 0.22584(17) 0.0208(17) Uani 1 1 d . U
H1 H 0.5350 1.1766 0.2303 0.025 Uiso 1 1 calc R U
C2 C 0.6962(7) 1.2815(13) 0.24464(17) 0.0219(18) Uani 1 1 d . U
H2 H 0.6899 1.3108 0.2636 0.026 Uiso 1 1 calc R U
C3 C 0.7915(7) 1.3022(12) 0.22977(15) 0.0162(16) Uani 1 1 d . U
H3 H 0.8648 1.3481 0.2368 0.019 Uiso 1 1 calc R U
C4 C 0.8297(7) 1.2420(11) 0.18100(16) 0.0143(15) Uani 1 1 d . U
C5 C 0.9451(7) 1.3016(12) 0.18125(19) 0.0215(18) Uani 1 1 d . U
H5 H 0.9857 1.3568 0.1971 0.026 Uiso 1 1 calc R U
C6 C 0.9950(7) 1.2729(11) 0.15632(17) 0.0171(16) Uani 1 1 d . U
H6 H 1.0734 1.3071 0.1549 0.021 Uiso 1 1 calc R U
C7 C 0.9327(7) 1.1958(12) 0.13366(19) 0.0221(18) Uani 1 1 d . U
H7 H 0.9679 1.1804 0.1167 0.027 Uiso 1 1 calc R U
C8 C 0.8206(7) 1.1411(13) 0.13529(18) 0.0235(18) Uani 1 1 d . U
C9 C 0.7416(7) 1.0518(12) 0.11405(18) 0.0209(17) Uani 1 1 d . U
H9 H 0.7603 1.0322 0.0955 0.025 Uiso 1 1 calc R U
C10 C 0.7672(8) 0.9099(15) 0.0380(2) 0.034(2) Uani 1 1 d . U
H10 H 0.8223 0.9454 0.0525 0.040 Uiso 1 1 calc R U
C11 C 0.7903(8) 0.9023(15) 0.01005(19) 0.031(2) Uani 1 1 d . U
H11 H 0.8611 0.9305 0.0024 0.037 Uiso 1 1 calc R U
C12 C 0.6896(7) 0.8457(12) -0.00385(18) 0.0210(17) Uani 1 1 d . U
H12 H 0.6772 0.8261 -0.0232 0.025 Uiso 1 1 calc R U
C13 C 0.4974(7) 0.7562(12) 0.01184(17) 0.0175(16) Uani 1 1 d . U
C14 C 0.4391(8) 0.7080(13) -0.01313(16) 0.0232(18) Uani 1 1 d . U
H14 H 0.4727 0.7194 -0.0303 0.028 Uiso 1 1 calc R U
C15 C 0.3280(7) 0.6421(13) -0.01099(17) 0.0231(18) Uani 1 1 d . U
H15 H 0.2840 0.6048 -0.0274 0.028 Uiso 1 1 calc R U
C16 C 0.2780(8) 0.6277(14) 0.01380(19) 0.029(2) Uani 1 1 d . U
H16 H 0.2014 0.5812 0.0144 0.035 Uiso 1 1 calc R U
C17 C 0.3408(7) 0.6815(13) 0.03742(18) 0.0224(18) Uani 1 1 d . U
C18 C 0.3079(8) 0.6939(14) 0.06615(18) 0.028(2) Uani 1 1 d . U
H18 H 0.2340 0.6565 0.0713 0.033 Uiso 1 1 calc R U
C19 C 0.0129(7) 0.6366(13) 0.09834(18) 0.0234(18) Uani 1 1 d . U
H19 H 0.0384 0.6057 0.0807 0.028 Uiso 1 1 calc R U
C20 C -0.0986(7) 0.6231(13) 0.10513(18) 0.0211(18) Uani 1 1 d . U
H20 H -0.1629 0.5815 0.0934 0.025 Uiso 1 1 calc R U
C21 C -0.0992(7) 0.6817(12) 0.13226(18) 0.0204(17) Uani 1 1 d . U
H21 H -0.1649 0.6888 0.1427 0.025 Uiso 1 1 calc R U
C22 C 0.0518(7) 0.7975(11) 0.16708(16) 0.0152(15) Uani 1 1 d . U
C23 C -0.0085(7) 0.8196(11) 0.19041(17) 0.0168(16) Uani 1 1 d . U
H23 H -0.0866 0.7808 0.1907 0.020 Uiso 1 1 calc R U
C24 C 0.0516(7) 0.9017(12) 0.21337(17) 0.0179(17) Uani 1 1 d . U
H24 H 0.0149 0.9204 0.2300 0.021 Uiso 1 1 calc R U
C25 C 0.1658(7) 0.9564(11) 0.21176(18) 0.0183(16) Uani 1 1 d . U
H25 H 0.2073 1.0140 0.2273 0.022 Uiso 1 1 calc R U
C26 C 0.2182(7) 0.9274(13) 0.18786(17) 0.0212(17) Uani 1 1 d . U
C27 C 0.3385(7) 0.9725(13) 0.18272(17) 0.0212(18) Uani 1 1 d . U
H27 H 0.3913 1.0309 0.1961 0.025 Uiso 1 1 calc R U
C28 C 0.4676(6) 0.8891(11) 0.12161(16) 0.0138(15) Uani 1 1 d . U
O1S O 0.3973(6) 0.2052(10) 0.06640(12) 0.0307(15) Uani 1 1 d . .
O2S O 0.2899(9) 0.4134(12) 0.20669(15) 0.064(3) Uani 1 1 d . .
O3S O 0.4785(6) 0.6344(12) 0.22445(15) 0.046(2) Uani 1 1 d . .

loop_
_atom_site_aniso_label
_atom_site_aniso_U_11
_atom_site_aniso_U_22
_atom_site_aniso_U_33
_atom_site_aniso_U_23
_atom_site_aniso_U_13
_atom_site_aniso_U_12
Cu1 0.0218(5) 0.0181(6) 0.0163(5) -0.0040(4) -0.0032(4) -0.0005(4)
Cu2 0.0313(6) 0.0176(6) 0.0090(5) -0.0010(4) 0.0041(4) -0.0007(4)
Cu3 0.0183(5) 0.0235(6) 0.0250(6) -0.0008(5) 0.0067(4) -0.0016(4)
Cl1 0.0194(9) 0.0157(10) 0.0140(9) 0.0005(8) -0.0007(8) -0.0005(7)
Cl2 0.0234(10) 0.0145(10) 0.0176(10) -0.0012(8) 0.0026(8) 0.0000(8)
Cl3 0.0278(11) 0.0314(13) 0.0267(11) 0.0018(9) 0.0063(9) 0.0027(9)
Cl4 0.069(2) 0.070(2) 0.0491(19) -0.0056(16) 0.0032(16) -0.0131(17)
O1 0.027(3) 0.020(3) 0.018(3) -0.002(3) -0.004(3) -0.003(3)
O2 0.027(3) 0.024(4) 0.030(4) -0.001(3) 0.006(3) 0.004(3)
N1 0.028(4) 0.016(4) 0.020(3) -0.002(3) -0.005(3) -0.005(3)
N2 0.020(3) 0.017(4) 0.011(3) -0.004(3) 0.000(2) -0.003(3)
N3 0.031(3) 0.011(3) 0.017(3) 0.003(3) 0.000(3) 0.000(3)
N4 0.033(4) 0.018(4) 0.017(3) 0.002(3) 0.006(3) 0.003(3)
N5 0.022(3) 0.026(4) 0.014(3) -0.002(3) -0.001(3) 0.003(3)
N6 0.036(4) 0.022(4) 0.010(3) -0.001(3) 0.001(3) -0.005(3)
N7 0.032(3) 0.017(4) 0.014(3) -0.001(3) 0.005(3) 0.001(3)
N8 0.028(3) 0.014(4) 0.018(3) -0.006(3) 0.007(3) 0.003(3)
N9 0.023(3) 0.021(4) 0.019(3) -0.002(3) 0.006(3) 0.004(3)
N10 0.031(3) 0.023(4) 0.008(3) -0.004(3) 0.004(3) 0.004(3)
N11 0.022(3) 0.018(4) 0.029(4) 0.000(3) 0.008(3) -0.002(3)
N12 0.015(3) 0.015(4) 0.020(3) -0.004(3) 0.001(3) 0.004(3)
N13 0.022(3) 0.005(3) 0.026(3) 0.001(3) 0.003(3) -0.003(3)
N14 0.026(3) 0.014(4) 0.019(3) 0.001(3) -0.004(3) 0.001(3)
N15 0.027(3) 0.015(4) 0.007(3) 0.002(3) -0.002(2) 0.008(3)
C1 0.023(4) 0.019(5) 0.021(4) 0.002(3) 0.000(3) 0.004(3)
C2 0.029(4) 0.020(5) 0.016(4) -0.006(3) -0.001(3) 0.007(4)
C3 0.021(4) 0.019(5) 0.007(3) 0.002(3) -0.003(3) 0.001(3)
C4 0.019(3) 0.008(4) 0.016(3) 0.003(3) -0.002(3) 0.005(3)
C5 0.023(4) 0.011(4) 0.031(4) 0.000(4) 0.003(3) -0.001(3)
C6 0.019(4) 0.007(4) 0.025(4) 0.003(3) 0.004(3) 0.002(3)
C7 0.023(4) 0.014(4) 0.030(4) 0.004(4) 0.003(3) 0.000(3)
C8 0.026(4) 0.024(5) 0.021(4) 0.003(4) 0.008(3) -0.004(3)
C9 0.022(4) 0.023(5) 0.020(4) -0.003(3) 0.013(3) 0.001(3)
C10 0.036(5) 0.043(6) 0.023(4) -0.004(4) 0.004(4) -0.001(4)
C11 0.034(4) 0.038(6) 0.022(4) 0.003(4) 0.008(4) -0.002(4)
C12 0.033(4) 0.013(4) 0.017(4) 0.002(3) 0.007(3) 0.004(3)
C13 0.024(3) 0.011(4) 0.018(3) -0.006(3) 0.004(3) 0.006(3)
C14 0.041(4) 0.019(5) 0.009(4) -0.002(3) -0.002(3) 0.007(4)
C15 0.029(4) 0.024(5) 0.015(4) -0.010(4) -0.007(3) 0.004(4)
C16 0.037(5) 0.025(5) 0.024(4) -0.007(4) -0.005(4) 0.006(4)
C17 0.028(4) 0.021(5) 0.018(4) 0.002(3) -0.002(3) -0.003(4)
C18 0.033(4) 0.030(5) 0.019(4) -0.004(4) -0.001(3) -0.010(4)
C19 0.028(4) 0.019(5) 0.023(4) 0.003(4) 0.003(3) -0.010(4)
C20 0.025(4) 0.016(4) 0.022(4) 0.003(3) -0.001(3) -0.004(3)
C21 0.019(4) 0.019(5) 0.023(4) 0.007(3) 0.000(3) 0.002(3)
C22 0.019(4) 0.008(4) 0.019(4) 0.001(3) 0.003(3) -0.002(3)
C23 0.021(4) 0.008(4) 0.021(4) 0.006(3) 0.002(3) -0.001(3)
C24 0.023(4) 0.015(4) 0.017(4) 0.003(3) 0.007(3) 0.004(3)
C25 0.021(4) 0.006(4) 0.028(4) 0.004(3) 0.002(3) 0.005(3)
C26 0.027(4) 0.021(5) 0.015(4) 0.001(3) 0.003(3) 0.005(3)
C27 0.026(4) 0.023(5) 0.015(4) -0.010(3) 0.000(3) -0.003(4)
C28 0.016(3) 0.011(4) 0.015(3) 0.001(3) -0.001(3) 0.008(3)
O1S 0.038(4) 0.037(4) 0.017(3) 0.003(3) 0.005(3) -0.007(3)
O2S 0.135(8) 0.033(5) 0.028(4) -0.003(3) 0.021(5) -0.029(5)
O3S 0.040(4) 0.068(6) 0.030(4) 0.014(4) 0.011(3) 0.010(4)

loop_
_atom_type_symbol
_atom_type_description
_atom_type_scat_dispersion_real
_atom_type_scat_dispersion_imag
_atom_type_scat_source
C C 0.0033 0.0016 'International Tables Vol C Tables 4.2.6.8 and 6.1.1.4'
H H 0.0000 0.0000 'International Tables Vol C Tables 4.2.6.8 and 6.1.1.4'
N N 0.0061 0.0033 'International Tables Vol C Tables 4.2.6.8 and 6.1.1.4'
O O 0.0106 0.0060 'International Tables Vol C Tables 4.2.6.8 and 6.1.1.4'
Cl Cl 0.1484 0.1585 'International Tables Vol C Tables 4.2.6.8 and 6.1.1.4'
Cu Cu 0.3201 1.2651 'International Tables Vol C Tables 4.2.6.8 and 6.1.1.4'

loop_
_geom_angle_atom_site_label_1
_geom_angle_atom_site_label_2
_geom_angle_atom_site_label_3
_geom_angle
N3 Cu1 N4 79.2(3)
N3 Cu1 N15 157.3(3)
N4 Cu1 N15 78.5(3)
N3 Cu1 N1 78.7(3)
N4 Cu1 N1 157.5(3)
N15 Cu1 N1 123.3(3)
N3 Cu1 Cl1 94.9(2)
N4 Cu1 Cl1 96.3(2)
N15 Cu1 Cl1 91.29(19)
N1 Cu1 Cl1 89.3(2)
N8 Cu2 N9 79.3(3)
N8 Cu2 N5 153.6(3)
N9 Cu2 N5 78.9(3)
N8 Cu2 N6 79.0(3)
N9 Cu2 N6 156.8(3)
N5 Cu2 N6 119.2(3)
N8 Cu2 Cl2 101.1(2)
N9 Cu2 Cl2 95.4(2)
N5 Cu2 Cl2 95.7(2)
N6 Cu2 Cl2 96.8(2)
N13 Cu3 N10 157.6(3)
N13 Cu3 N14 79.0(3)
N10 Cu3 N14 78.8(3)
N13 Cu3 N11 79.5(3)
N10 Cu3 N11 122.5(3)
N14 Cu3 N11 158.5(3)
N13 Cu3 Cl3 100.2(2)
N10 Cu3 Cl3 84.4(2)
N14 Cu3 Cl3 93.5(2)
N11 Cu3 Cl3 91.9(2)
N2 N1 C1 103.6(6)
N2 N1 Cu1 110.2(5)
C1 N1 Cu1 145.0(6)
C3 N2 N1 111.9(6)
C3 N2 C4 129.7(7)
N1 N2 C4 118.3(6)
C4 N3 C8 122.6(8)
C4 N3 Cu1 120.3(6)
C8 N3 Cu1 116.8(6)
C9 N4 N5 123.6(7)
C9 N4 Cu1 117.4(6)
N5 N4 Cu1 119.0(5)
N4 N5 C28 110.5(7)
N4 N5 Cu2 137.6(5)
C28 N5 Cu2 111.7(5)
C10 N6 N7 102.8(7)
C10 N6 Cu2 145.9(6)
N7 N6 Cu2 111.0(5)
C12 N7 N6 112.3(7)
C12 N7 C13 130.3(7)
N6 N7 C13 117.2(7)
C13 N8 C17 124.2(8)
C13 N8 Cu2 119.6(6)
C17 N8 Cu2 116.1(5)
C18 N9 N10 125.2(8)
C18 N9 Cu2 117.0(6)
N10 N9 Cu2 117.7(6)
N9 N10 C28 110.1(7)
N9 N10 Cu3 135.6(6)
C28 N10 Cu3 113.0(5)
C19 N11 N12 103.6(6)
C19 N11 Cu3 145.3(6)
N12 N11 Cu3 110.1(5)
C21 N12 N11 110.9(7)
C21 N12 C22 130.4(7)
N11 N12 C22 118.6(6)
C26 N13 C22 121.6(7)
C26 N13 Cu3 118.1(6)
C22 N13 Cu3 120.3(6)
C27 N14 N15 125.1(7)
C27 N14 Cu3 116.7(6)
N15 N14 Cu3 118.2(5)
N14 N15 C28 111.0(6)
N14 N15 Cu1 137.7(5)
C28 N15 Cu1 111.3(5)
N1 C1 C2 111.2(8)
N1 C1 H1 124.4
C2 C1 H1 124.4
C3 C2 C1 105.0(7)
C3 C2 H2 127.5
C1 C2 H2 127.5
N2 C3 C2 108.2(7)
N2 C3 H3 125.9
C2 C3 H3 125.9
N3 C4 N2 111.7(7)
N3 C4 C5 123.1(8)
N2 C4 C5 125.2(7)
C6 C5 C4 114.4(8)
C6 C5 H5 122.8
C4 C5 H5 122.8
C7 C6 C5 121.1(8)
C7 C6 H6 119.5
C5 C6 H6 119.5
C8 C7 C6 120.6(8)
C8 C7 H7 119.7
C6 C7 H7 119.7
N3 C8 C7 118.2(8)
N3 C8 C9 112.9(7)
C7 C8 C9 128.9(8)
N4 C9 C8 113.5(7)
N4 C9 H9 123.2
C8 C9 H9 123.2
N6 C10 C11 111.9(9)
N6 C10 H10 124.1
C11 C10 H10 124.1
C12 C11 C10 105.6(8)
C12 C11 H11 127.2
C10 C11 H11 127.2
N7 C12 C11 107.4(8)
N7 C12 H12 126.3
C11 C12 H12 126.3
N8 C13 C14 121.8(8)
N8 C13 N7 113.1(7)
C14 C13 N7 125.1(7)
C15 C14 C13 114.4(8)
C15 C14 H14 122.8
C13 C14 H14 122.8
C16 C15 C14 123.2(8)
C16 C15 H15 118.4
C14 C15 H15 118.4
C17 C16 C15 118.6(9)
C17 C16 H16 120.7
C15 C16 H16 120.7
N8 C17 C16 117.6(8)
N8 C17 C18 111.9(7)
C16 C17 C18 130.5(8)
N9 C18 C17 114.9(8)
N9 C18 H18 122.6
C17 C18 H18 122.6
C20 C19 N11 110.8(8)
C20 C19 H19 124.6
N11 C19 H19 124.6
C19 C20 C21 106.4(8)
C19 C20 H20 126.8
C21 C20 H20 126.8
N12 C21 C20 108.3(7)
N12 C21 H21 125.8
C20 C21 H21 125.8
N13 C22 C23 122.5(8)
N13 C22 N12 111.1(7)
C23 C22 N12 126.4(7)
C22 C23 C24 116.3(7)
C22 C23 H23 121.8
C24 C23 H23 121.8
C23 C24 C25 119.4(7)
C23 C24 H24 120.3
C25 C24 H24 120.3
C26 C25 C24 120.0(8)
C26 C25 H25 120.0
C24 C25 H25 120.0
N13 C26 C25 120.1(8)
N13 C26 C27 112.6(7)
C25 C26 C27 127.2(8)
N14 C27 C26 113.6(7)
N14 C27 H27 123.2
C26 C27 H27 123.2
N5 C28 N10 120.9(7)
N5 C28 N15 120.5(7)
N10 C28 N15 118.6(7)

loop_
_geom_bond_atom_site_label_1
_geom_bond_atom_site_label_2
_geom_bond_distance
Cu1 N3 1.944(7)
Cu1 N4 1.977(7)
Cu1 N15 1.989(7)
Cu1 N1 2.045(7)
Cu1 Cl1 2.644(2)
Cu2 N8 1.958(7)
Cu2 N9 1.975(7)
Cu2 N5 1.978(7)
Cu2 N6 2.039(7)
Cu2 Cl2 2.503(2)
Cu3 N13 1.945(7)
Cu3 N10 1.959(7)
Cu3 N14 1.977(7)
Cu3 N11 2.039(7)
Cu3 Cl3 2.700(3)
N1 N2 1.372(9)
N1 C1 1.373(11)
N2 C3 1.339(10)
N2 C4 1.394(10)
N3 C4 1.305(10)
N3 C8 1.335(11)
N4 C9 1.287(10)
N4 N5 1.327(10)
N5 C28 1.345(10)
N6 C10 1.361(12)
N6 N7 1.389(10)
N7 C12 1.353(11)
N7 C13 1.398(11)
N8 C13 1.301(10)
N8 C17 1.343(11)
N9 C18 1.264(11)
N9 N10 1.337(9)
N10 C28 1.360(10)
N11 C19 1.381(11)
N11 N12 1.395(9)
N12 C21 1.331(10)
N12 C22 1.398(10)
N13 C26 1.303(11)
N13 C22 1.328(10)
N14 C27 1.296(11)
N14 N15 1.322(9)
N15 C28 1.373(10)
C1 C2 1.392(12)
C1 H1 0.9500
C2 C3 1.376(12)
C2 H2 0.9500
C3 H3 0.9500
C4 C5 1.405(11)
C5 C6 1.394(12)
C5 H5 0.9500
C6 C7 1.377(12)
C6 H6 0.9500
C7 C8 1.367(12)
C7 H7 0.9500
C8 C9 1.463(12)
C9 H9 0.9500
C10 C11 1.402(13)
C10 H10 0.9500
C11 C12 1.366(13)
C11 H11 0.9500
C12 H12 0.9500
C13 C14 1.385(11)
C14 C15 1.382(12)
C14 H14 0.9500
C15 C16 1.378(13)
C15 H15 0.9500
C16 C17 1.364(12)
C16 H16 0.9500
C17 C18 1.475(12)
C18 H18 0.9500
C19 C20 1.368(12)
C19 H19 0.9500
C20 C21 1.376(12)
C20 H20 0.9500
C21 H21 0.9500
C22 C23 1.384(11)
C23 C24 1.389(12)
C23 H23 0.9500
C24 C25 1.390(11)
C24 H24 0.9500
C25 C26 1.364(12)
C25 H25 0.9500
C26 C27 1.475(12)
C27 H27 0.9500
